data_4060010
loop_
_publ_author_name
'Tomotaka Okino'
'Yasutaka Hoashi'
'Tomihiro Furukawa'
'Xuenong Xu'
'Yoshiji Takemoto'

_publ_section_title
;
Enantio- and Diastereoselective Michael Reaction of 1,3-Dicarbonyl
Compounds to Nitroolefins Catalyzed by a Bifunctional Thiourea
;
_journal_name_full 'Journal of the American Chemical Society'
_journal_page_first 119
_journal_page_last 125
_journal_paper_doi 10.1021/ja044370p
_journal_volume 127
_journal_year 2005
_chemical_formula_moiety 'C20 H18 Br N O5, C H Cl3'
_chemical_formula_sum 'C21 H19 Br Cl3 N O5'
_chemical_formula_weight 551.65
_space_group_IT_number 19
_space_group_name_Hall 'P 2ac 2ab'
_space_group_name_H-M_alt 'P 21 21 21'
_symmetry_cell_setting orthorhombic
_symmetry_Int_Tables_number 19
_symmetry_space_group_name_Hall 'P 2ac 2ab'
_symmetry_space_group_name_H-M 'P 21 21 21'
_cell_angle_alpha 90
_cell_angle_beta 90
_cell_angle_gamma 90
_cell_formula_units_Z 4
_cell_length_a 8.509(5)
_cell_length_b 11.225(8)
_cell_length_c 23.33(1)
_cell_measurement_reflns_used 22409
_cell_measurement_temperature 93.1
_cell_measurement_theta_max 29.9
_cell_measurement_theta_min 3.0
_cell_volume 2228(2)
_diffrn_detector_area_resol_mean 10.00
_diffrn_measured_fraction_theta_full 0.9956
_diffrn_measured_fraction_theta_max 0.9956
_diffrn_measurement_device_type 'Rigaku RAXIS-RAPID'
_diffrn_measurement_method \w
_diffrn_radiation_type 'Mo K\a'
_diffrn_radiation_wavelength 0.7107
_diffrn_reflns_av_R_equivalents 0.026
_diffrn_reflns_limit_h_max 11
_diffrn_reflns_limit_h_min -11
_diffrn_reflns_limit_k_max 15
_diffrn_reflns_limit_k_min -12
_diffrn_reflns_limit_l_max 32
_diffrn_reflns_limit_l_min -32
_diffrn_reflns_number 23616
_diffrn_reflns_theta_full 29.91
_diffrn_reflns_theta_max 29.91
_exptl_absorpt_coefficient_mu 2.243
_exptl_absorpt_correction_T_max 0.747
_exptl_absorpt_correction_T_min 0.489
_exptl_absorpt_correction_type multi-scan
_exptl_absorpt_process_details
;
    Higashi, T. (1995). Program for Absorption Correction.
    Rigaku Corporation, Tokyo, Japan.
;
_exptl_crystal_colour colorless
_exptl_crystal_density_diffrn 1.644
_exptl_crystal_density_meas ?
_exptl_crystal_density_method 'not measured'
_exptl_crystal_description block
_exptl_crystal_F_000 1112.00
_exptl_crystal_size_max 0.35
_exptl_crystal_size_mid 0.20
_exptl_crystal_size_min 0.13
_refine_diff_density_max 1.65
_refine_diff_density_min -0.89
_refine_ls_abs_structure_details 'Flack, H. D. (1983), Acta Cryst. A39, 876-881.  2753 Friedel Pairs'
_refine_ls_abs_structure_Flack 0.003(5)
_refine_ls_extinction_coef ?
_refine_ls_extinction_method none
_refine_ls_goodness_of_fit_ref 1.025
_refine_ls_hydrogen_treatment mixed
_refine_ls_number_parameters 300
_refine_ls_number_reflns 6399
_refine_ls_R_factor_gt 0.0270
_refine_ls_shift/su_max 0.0000
_refine_ls_structure_factor_coef Fsqd
_refine_ls_weighting_details 'w = 1/[0.0003Fo^2^ + 0.3000\s(Fo^2^)]/(4Fo^2^)'
_refine_ls_weighting_scheme calc
_refine_ls_wR_factor_ref 0.0710
_reflns_number_gt 5306
_reflns_number_total 6399
_reflns_threshold_expression F^2^>2.0\s(F^2^)
_cod_database_code 4060010

loop_
_symmetry_equiv_pos_as_xyz
+X,+Y,+Z
1/2+X,1/2-Y,-Z
-X,1/2+Y,1/2-Z
1/2-X,-Y,1/2+Z

loop_
_atom_site_label
_atom_site_type_symbol
_atom_site_fract_x
_atom_site_fract_y
_atom_site_fract_z
_atom_site_U_iso_or_equiv
_atom_site_adp_type
_atom_site_occupancy
_atom_site_symmetry_multiplicity
_atom_site_calc_flag
_atom_site_refinement_flags
_atom_site_disorder_assembly
_atom_site_disorder_group
Br1 Br 1.06879(2) 0.55586(2) 0.78915(1) 0.01863(5) Uani 1.00 1 d . . .
Cl1 Cl 0.39651(8) 0.42089(6) 0.43499(3) 0.0337(2) Uani 1.00 1 d . . .
Cl2 Cl 0.19237(8) 0.46969(7) 0.53173(3) 0.0380(2) Uani 1.00 1 d . . .
Cl3 Cl 0.4345(1) 0.28736(6) 0.54019(3) 0.0361(2) Uani 1.00 1 d . . .
O1 O 0.6110(2) 0.6690(1) 0.69640(6) 0.0136(3) Uani 1.00 1 d . . .
O2 O 0.6816(2) 0.5774(1) 0.87327(6) 0.0215(4) Uani 1.00 1 d . . .
O3 O 0.4629(2) 0.4837(2) 0.88955(7) 0.0318(5) Uani 1.00 1 d . . .
O4 O 0.5708(2) 0.2640(1) 0.68832(6) 0.0156(3) Uani 1.00 1 d . . .
O5 O 0.4131(2) 0.4253(1) 0.68251(6) 0.0140(3) Uani 1.00 1 d . . .
N7 N 0.5659(2) 0.5212(2) 0.85712(7) 0.0171(4) Uani 1.00 1 d . . .
C1 C 0.6473(2) 0.5809(2) 0.66866(8) 0.0106(4) Uani 1.00 1 d . . .
C2 C 0.6859(2) 0.4607(2) 0.69809(8) 0.0103(4) Uani 1.00 1 d . . .
C3 C 0.8376(2) 0.4128(2) 0.67075(8) 0.0127(5) Uani 1.00 1 d . . .
C4 C 0.8180(3) 0.3922(2) 0.60591(9) 0.0146(5) Uani 1.00 1 d . . .
C5 C 0.7517(2) 0.4993(2) 0.57516(9) 0.0126(5) Uani 1.00 1 d . . .
C6 C 0.7745(3) 0.5151(2) 0.51643(9) 0.0163(5) Uani 1.00 1 d . . .
C7 C 0.7142(3) 0.6130(2) 0.48766(9) 0.0207(6) Uani 1.00 1 d . . .
C8 C 0.6280(3) 0.6986(2) 0.51764(9) 0.0197(5) Uani 1.00 1 d . . .
C9 C 0.6051(3) 0.6855(2) 0.57600(9) 0.0161(5) Uani 1.00 1 d . . .
C10 C 0.6660(2) 0.5867(2) 0.60511(8) 0.0115(5) Uani 1.00 1 d . . .
C11 C 0.7071(2) 0.4831(2) 0.76469(8) 0.0107(4) Uani 1.00 1 d . . .
C12 C 0.5464(2) 0.4960(2) 0.79435(8) 0.0132(5) Uani 1.00 1 d . . .
C13 C 0.8070(2) 0.3909(2) 0.79520(8) 0.0110(4) Uani 1.00 1 d . . .
C14 C 0.9643(2) 0.4121(2) 0.81156(9) 0.0133(5) Uani 1.00 1 d . . .
C15 C 1.0490(3) 0.3318(2) 0.84451(9) 0.0172(5) Uani 1.00 1 d . . .
C16 C 0.9792(3) 0.2270(2) 0.86251(9) 0.0169(5) Uani 1.00 1 d . . .
C17 C 0.8257(3) 0.2012(2) 0.84688(8) 0.0155(5) Uani 1.00 1 d . . .
C18 C 0.7413(3) 0.2817(2) 0.81314(9) 0.0136(5) Uani 1.00 1 d . . .
C19 C 0.5530(3) 0.3710(2) 0.68815(8) 0.0110(4) Uani 1.00 1 d . . .
C20 C 0.2764(3) 0.3472(2) 0.6825(1) 0.0204(6) Uani 1.00 1 d . . .
C21 C 0.3836(3) 0.4260(2) 0.5095(1) 0.0245(6) Uani 1.00 1 d . . .
H1 H 0.9199 0.4686 0.6767 0.015 Uiso 1.00 1 c R . .
H2 H 0.8640 0.3394 0.6886 0.015 Uiso 1.00 1 c R . .
H3 H 0.7485 0.3270 0.6003 0.017 Uiso 1.00 1 c R . .
H4 H 0.9177 0.3736 0.5899 0.018 Uiso 1.00 1 c R . .
H5 H 0.8314 0.4567 0.4955 0.020 Uiso 1.00 1 c R . .
H6 H 0.7323 0.6224 0.4477 0.025 Uiso 1.00 1 c R . .
H7 H 0.5851 0.7650 0.4978 0.024 Uiso 1.00 1 c R . .
H8 H 0.5474 0.7440 0.5965 0.019 Uiso 1.00 1 c R . .
H9 H 0.7595 0.5573 0.7689 0.012 Uiso 1.00 1 c R . .
H10 H 0.4905 0.5599 0.7771 0.016 Uiso 1.00 1 c R . .
H11 H 0.4888 0.4242 0.7896 0.016 Uiso 1.00 1 c R . .
H12 H 1.1550 0.3488 0.8545 0.021 Uiso 1.00 1 c R . .
H13 H 1.0357 0.1730 0.8861 0.020 Uiso 1.00 1 c R . .
H14 H 0.7780 0.1286 0.8586 0.018 Uiso 1.00 1 c R . .
H15 H 0.6368 0.2629 0.8020 0.016 Uiso 1.00 1 c R . .
H16 H 0.1836 0.3939 0.6849 0.025 Uiso 1.00 1 c R . .
H17 H 0.2816 0.2949 0.7145 0.025 Uiso 1.00 1 c R . .
H18 H 0.2747 0.3019 0.6481 0.025 Uiso 1.00 1 c R . .
H19 H 0.4560 0.4840 0.5230 0.030 Uiso 1.00 1 c R . .

loop_
_atom_type_symbol
_atom_type_description
_atom_type_scat_dispersion_real
_atom_type_scat_dispersion_imag
_atom_type_scat_source
C C 0.003 0.002
;
International Tables for Crystallography
(1992, Vol. C, Tables 4.2.6.8 and 6.1.1.4)
;
H H 0.000 0.000
;
International Tables for Crystallography
(1992, Vol. C, Table 6.1.1.4)
;
Br Br -0.290 2.459
;
International Tables for Crystallography
(1992, Vol. C, Tables 4.2.6.8 and 6.1.1.4)
;
Cl Cl 0.148 0.159
;
International Tables for Crystallography
(1992, Vol. C, Tables 4.2.6.8 and 6.1.1.4)
;
N N 0.006 0.003
;
International Tables for Crystallography
(1992, Vol. C, Tables 4.2.6.8 and 6.1.1.4)
;
O O 0.011 0.006
;
International Tables for Crystallography
(1992, Vol. C, Tables 4.2.6.8 and 6.1.1.4)
;
